data_4024361
loop_
_publ_author_name
'Alexander O. Terent'ev'
'Maxim M. Platonov'
'Anna I. Tursina'
'Vladimir V. Chernyshev'
'Gennady I. Nikishin'

_publ_contact_author V.V.Chernyshev
_publ_contact_author_address
;
      Department of Chemistry 
      Moscow State University
      119991 Moscow
      Russia
;
_publ_contact_author_email vladimir@struct.chem.msu.ru
_publ_contact_author_fax '+ 7-095-9390898'
_publ_contact_author_name 'Dr. Vladimir V. Chernyshev'
_publ_contact_author_phone '+ 7-095-9393654'
_publ_section_title
;
Ring Contraction of 1,2,4,5,7,8-Hexaoxa-3-silonanes by Selective Reduction
of COOSi Fragments. Synthesis of New Silicon-Containing Rings,
1,3,5,6-Tetraoxa-2-silepanes
;
_journal_name_full 'Journal of Organic Chemistry'
_journal_page_first 1917
_journal_page_last 1922
_journal_paper_doi 10.1021/jo8023957
_journal_volume 74
_journal_year 2009
_chemical_formula_moiety 'C26 H50 O4 Si'
_chemical_formula_sum 'C26 H50 O4 Si'
_chemical_formula_weight 454.75
_chemical_name_systematic
; 
28,28-dimethyl-13,14,27,29-tetraoxa-28-siladispiro[11.2.11.3]nonacosane
;
_space_group_IT_number 2
_symmetry_cell_setting triclinic
_symmetry_space_group_name_Hall '-P 1'
_symmetry_space_group_name_H-M 'P -1'
_audit_creation_method manual
_cell_angle_alpha 91.07(2)
_cell_angle_beta 96.37(4)
_cell_angle_gamma 88.63(2)
_cell_formula_units_Z 4
_cell_length_a 17.659(7)
_cell_length_b 18.624(8)
_cell_length_c 8.505(3)
_cell_measurement_reflns_used 2875
_cell_measurement_temperature 294(2)
_cell_measurement_theta_max 37.49
_cell_measurement_theta_min 2.35
_cell_volume 2778.7(19)
_computing_cell_refinement 'MRIA (Zlokazov & Chernyshev, 1992)'
_computing_data_collection 'Huber local program (Huber, 2002)'
_computing_data_reduction 'Huber local program'
_computing_molecular_graphics 'PLATON (Spek, 2003)'
_computing_publication_material '  MRIA, SHELXL97 (Sheldrick, 1997)'
_computing_structure_refinement MRIA
_computing_structure_solution MRIA
_diffrn_ambient_temperature 294(2)
_diffrn_detector_type 'Imaging Plate'
_diffrn_measurement_device 'Guinier camera G670'
_diffrn_radiation_monochromator 'Curved Germanium (111)'
_diffrn_radiation_source 'line-focus sealed tube'
_diffrn_radiation_type CuK\a~1~
_diffrn_radiation_wavelength 1.54059
_diffrn_source 'Fine focus X-ray tube'
_diffrn_source_target Cu
_exptl_absorpt_coefficient_mu 0.944
_exptl_absorpt_correction_type none
_exptl_crystal_density_diffrn 1.087
_exptl_crystal_density_method 'not measured'
_exptl_crystal_F_000 1008
_pd_char_colour colourless
_pd_char_particle_morphology 'no specific habit'
_pd_instr_location
;
Dept. of Chemistry, Moscow State University, 119991 Moscow, Russia
;
_pd_meas_2theta_range_inc 0.01
_pd_meas_2theta_range_max 75.00
_pd_meas_2theta_range_min 3.00
_pd_meas_number_of_points 7201
_pd_meas_scan_method cont
_pd_proc_2theta_range_inc 0.01
_pd_proc_2theta_range_max 75.00
_pd_proc_2theta_range_min 3.00
_pd_proc_ls_background_function 'Chebyshev polynomial up to the 5th order'
_pd_proc_ls_pref_orient_corr none
_pd_proc_ls_profile_function 'split-type pseudo-Voigt (Toraya, 1986)'
_pd_proc_ls_prof_R_factor 0.0228
_pd_proc_ls_prof_wR_expected 0.0139
_pd_proc_ls_prof_wR_factor 0.0305
_pd_proc_wavelength 1.54059
_pd_spec_mounting
; 
?
;
_pd_spec_mount_mode transmission
_pd_spec_shape flat_sheet
_pd_spec_size_axial 15
_pd_spec_size_equat 1
_pd_spec_size_thick 1
_refine_diff_density_max 0.54
_refine_diff_density_min -0.39
_refine_diff_density_rms 0.25
_refine_ls_extinction_method none
_refine_ls_goodness_of_fit_all 2.194
_refine_ls_hydrogen_treatment noref
_refine_ls_matrix_type fullcycle
_refine_ls_number_constraints 0
_refine_ls_number_parameters 281
_refine_ls_number_restraints 380
_refine_ls_R_I_factor 0.0435
_refine_ls_shift/su_max .004
_refine_ls_shift/su_mean .001
_refine_ls_structure_factor_coef Inet
_refine_ls_weighting_scheme sigma
_cod_data_source_file jo8023957_si_002_2.cif
_cod_data_source_block ioh26tr
_cod_depositor_comments
;
 Correcting the z coordinate of the 'C14B' atom by changing it from '0.9261(62'
 to '0.9261(62)'.

 Antanas Vaitkus,
 2018-07-18
;
_cod_database_code 4024361

loop_
_symmetry_equiv_pos_as_xyz
'x, y, z'
'-x, -y, -z'

loop_
_atom_site_label
_atom_site_type_symbol
_atom_site_fract_x
_atom_site_fract_y
_atom_site_fract_z
_atom_site_U_iso_or_equiv
_atom_site_adp_type
_atom_site_occupancy
_atom_site_symmetry_multiplicity
_atom_site_calc_flag
_atom_site_refinement_flags
_atom_site_disorder_assembly
_atom_site_disorder_group
Si1A Si 0.3358(10) -0.0408(9) 0.9341(24) 0.048(5) Uiso 1 1 d . . .
O1A O 0.2732(11) -0.0092(11) 0.7892(26) 0.051 Uiso 1 1 d . . .
O2A O 0.3108(11) -0.1224(13) 0.9726(27) 0.051 Uiso 1 1 d . . .
O3A O 0.1905(13) -0.0766(12) 1.0095(25) 0.051 Uiso 1 1 d . . .
O4A O 0.1680(12) -0.0749(11) 0.8364(28) 0.051 Uiso 1 1 d . . .
C1A C 0.2416(16) -0.1371(16) 1.0363(60) 0.051 Uiso 1 1 d . . .
C2A C 0.2550(18) -0.1382(15) 1.2152(58) 0.051 Uiso 1 1 d . . .
H2A1 H 0.2657 -0.0897 1.2533 0.061 Uiso 1 1 calc . . .
H2A2 H 0.2081 -0.1520 1.2547 0.061 Uiso 1 1 calc . . .
C3A C 0.3185(16) -0.1874(19) 1.2862(60) 0.051 Uiso 1 1 d . . .
H3A1 H 0.3188 -0.2310 1.2219 0.061 Uiso 1 1 calc . . .
H3A2 H 0.3667 -0.1641 1.2808 0.061 Uiso 1 1 calc . . .
C4A C 0.3135(17) -0.2079(17) 1.4555(57) 0.051 Uiso 1 1 d . . .
H4A1 H 0.3073 -0.1647 1.5185 0.061 Uiso 1 1 calc . . .
H4A2 H 0.3609 -0.2316 1.4968 0.061 Uiso 1 1 calc . . .
C5A C 0.2472(18) -0.2578(15) 1.4720(61) 0.051 Uiso 1 1 d . . .
H5A1 H 0.2419 -0.2625 1.5836 0.061 Uiso 1 1 calc . . .
H5A2 H 0.2006 -0.2353 1.4228 0.061 Uiso 1 1 calc . . .
C6A C 0.2548(14) -0.3319(19) 1.4005(66) 0.051 Uiso 1 1 d . . .
H6A1 H 0.2906 -0.3600 1.4705 0.061 Uiso 1 1 calc . . .
H6A2 H 0.2762 -0.3278 1.3009 0.061 Uiso 1 1 calc . . .
C7A C 0.1807(18) -0.3725(17) 1.3705(60) 0.051 Uiso 1 1 d . . .
H7A1 H 0.1922 -0.4217 1.3400 0.061 Uiso 1 1 calc . . .
H7A2 H 0.1571 -0.3737 1.4681 0.061 Uiso 1 1 calc . . .
C8A C 0.1244(16) -0.3394(19) 1.2424(59) 0.051 Uiso 1 1 d . . .
H8A1 H 0.0750 -0.3604 1.2468 0.061 Uiso 1 1 calc . . .
H8A2 H 0.1192 -0.2884 1.2648 0.061 Uiso 1 1 calc . . .
C9A C 0.1466(15) -0.3494(16) 1.0766(60) 0.051 Uiso 1 1 d . . .
H9A1 H 0.1350 -0.3980 1.0405 0.061 Uiso 1 1 calc . . .
H9A2 H 0.2012 -0.3439 1.0798 0.061 Uiso 1 1 calc . . .
C10A C 0.1068(17) -0.2972(18) 0.9571(62) 0.051 Uiso 1 1 d . . .
H10A H 0.1189 -0.3114 0.8523 0.061 Uiso 1 1 calc . . .
H10B H 0.0521 -0.3009 0.9579 0.061 Uiso 1 1 calc . . .
C11A C 0.1283(19) -0.2197(16) 0.9875(64) 0.051 Uiso 1 1 d . . .
H11A H 0.1219 -0.2070 1.0964 0.061 Uiso 1 1 calc . . .
H11B H 0.0937 -0.1893 0.9199 0.061 Uiso 1 1 calc . . .
C12A C 0.2097(17) -0.2046(17) 0.9578(61) 0.051 Uiso 1 1 d . . .
H12A H 0.2421 -0.2450 0.9949 0.061 Uiso 1 1 calc . . .
H12B H 0.2116 -0.2013 0.8446 0.061 Uiso 1 1 calc . . .
C13A C 0.1913(14) -0.0099(15) 0.7790(58) 0.051 Uiso 1 1 d . . .
C14A C 0.1620(16) 0.0559(17) 0.8624(63) 0.051 Uiso 1 1 d . . .
H14A H 0.1738 0.0981 0.8054 0.061 Uiso 1 1 calc . . .
H14B H 0.1894 0.0592 0.9675 0.061 Uiso 1 1 calc . . .
C15A C 0.0767(18) 0.0576(20) 0.8781(60) 0.051 Uiso 1 1 d . . .
H15A H 0.0669 0.0266 0.9637 0.061 Uiso 1 1 calc . . .
H15B H 0.0495 0.0389 0.7812 0.061 Uiso 1 1 calc . . .
C16A C 0.0463(17) 0.1335(17) 0.9108(62) 0.051 Uiso 1 1 d . . .
H16A H -0.0045 0.1306 0.9430 0.061 Uiso 1 1 calc . . .
H16B H 0.0788 0.1553 0.9973 0.061 Uiso 1 1 calc . . .
C17A C 0.0435(16) 0.1809(19) 0.7653(62) 0.051 Uiso 1 1 d . . .
H17A H 0.0346 0.2302 0.7987 0.061 Uiso 1 1 calc . . .
H17B H 0.0933 0.1785 0.7274 0.061 Uiso 1 1 calc . . .
C18A C -0.0151(19) 0.1637(18) 0.6280(63) 0.051 Uiso 1 1 d . . .
H18A H -0.0648 0.1800 0.6542 0.061 Uiso 1 1 calc . . .
H18B H -0.0165 0.1120 0.6128 0.061 Uiso 1 1 calc . . .
C19A C -0.0001(18) 0.1977(16) 0.4735(59) 0.051 Uiso 1 1 d . . .
H19A H -0.0454 0.1931 0.3987 0.061 Uiso 1 1 calc . . .
H19B H 0.0078 0.2486 0.4930 0.061 Uiso 1 1 calc . . .
C20A C 0.0664(14) 0.1671(16) 0.3980(61) 0.051 Uiso 1 1 d . . .
H20A H 0.1124 0.1757 0.4686 0.061 Uiso 1 1 calc . . .
H20B H 0.0704 0.1929 0.3014 0.061 Uiso 1 1 calc . . .
C21A C 0.0630(17) 0.0875(17) 0.3583(65) 0.051 Uiso 1 1 d . . .
H21A H 0.0307 0.0810 0.2594 0.061 Uiso 1 1 calc . . .
H21B H 0.0391 0.0638 0.4400 0.061 Uiso 1 1 calc . . .
C22A C 0.1396(20) 0.0508(17) 0.3430(60) 0.051 Uiso 1 1 d . . .
H22A H 0.1668 0.0781 0.2722 0.061 Uiso 1 1 calc . . .
H22B H 0.1312 0.0034 0.2962 0.061 Uiso 1 1 calc . . .
C23A C 0.1889(15) 0.0436(18) 0.5023(63) 0.051 Uiso 1 1 d . . .
H23A H 0.2412 0.0335 0.4830 0.061 Uiso 1 1 calc . . .
H23B H 0.1877 0.0890 0.5597 0.061 Uiso 1 1 calc . . .
C24A C 0.1631(17) -0.0151(19) 0.6044(57) 0.051 Uiso 1 1 d . . .
H24A H 0.1078 -0.0146 0.5932 0.061 Uiso 1 1 calc . . .
H24B H 0.1799 -0.0611 0.5638 0.061 Uiso 1 1 calc . . .
C25A C 0.4268(18) -0.0557(15) 0.8499(58) 0.051 Uiso 1 1 d . . .
H25A H 0.4463 -0.0104 0.8232 0.076 Uiso 1 1 calc . . .
H25B H 0.4186 -0.0855 0.7564 0.076 Uiso 1 1 calc . . .
H25C H 0.4628 -0.0790 0.9263 0.076 Uiso 1 1 calc . . .
C26A C 0.3477(14) 0.0187(17) 1.1080(60) 0.051 Uiso 1 1 d . . .
H26A H 0.3623 0.0653 1.0772 0.076 Uiso 1 1 calc . . .
H26B H 0.3866 -0.0008 1.1842 0.076 Uiso 1 1 calc . . .
H26C H 0.3005 0.0229 1.1540 0.076 Uiso 1 1 calc . . .
Si1B Si 0.4038(10) 0.1954(10) 0.5717(25) 0.055(6) Uiso 1 1 d . . .
O1B O 0.4564(10) 0.2442(11) 0.7061(27) 0.051 Uiso 1 1 d . . .
O2B O 0.3252(11) 0.2363(11) 0.5075(26) 0.051 Uiso 1 1 d . . .
O3B O 0.3759(12) 0.3543(12) 0.5294(29) 0.051 Uiso 1 1 d . . .
O4B O 0.3869(10) 0.3510(11) 0.7038(27) 0.051 Uiso 1 1 d . . .
C1B C 0.3135(17) 0.3096(16) 0.4709(57) 0.051 Uiso 1 1 d . . .
C2B C 0.3080(19) 0.3260(18) 0.2944(60) 0.051 Uiso 1 1 d . . .
H2B1 H 0.2927 0.3761 0.2809 0.061 Uiso 1 1 calc . . .
H2B2 H 0.3586 0.3203 0.2608 0.061 Uiso 1 1 calc . . .
C3B C 0.2539(16) 0.2810(16) 0.1844(63) 0.051 Uiso 1 1 d . . .
H3B1 H 0.2079 0.2735 0.2339 0.061 Uiso 1 1 calc . . .
H3B2 H 0.2776 0.2344 0.1676 0.061 Uiso 1 1 calc . . .
C4B C 0.2327(18) 0.3168(15) 0.0239(62) 0.051 Uiso 1 1 d . . .
H4B1 H 0.2059 0.2828 -0.0489 0.061 Uiso 1 1 calc . . .
H4B2 H 0.2789 0.3299 -0.0196 0.061 Uiso 1 1 calc . . .
C5B C 0.1821(19) 0.3842(17) 0.0395(57) 0.051 Uiso 1 1 d . . .
H5B1 H 0.2061 0.4153 0.1223 0.061 Uiso 1 1 calc . . .
H5B2 H 0.1779 0.4102 -0.0589 0.061 Uiso 1 1 calc . . .
C6B C 0.1027(16) 0.3663(17) 0.0781(60) 0.051 Uiso 1 1 d . . .
H6B1 H 0.1070 0.3290 0.1568 0.061 Uiso 1 1 calc . . .
H6B2 H 0.0737 0.3474 -0.0166 0.061 Uiso 1 1 calc . . .
C7B C 0.0592(20) 0.4306(16) 0.1401(65) 0.051 Uiso 1 1 d . . .
H7B1 H 0.0632 0.4711 0.0716 0.061 Uiso 1 1 calc . . .
H7B2 H 0.0057 0.4191 0.1357 0.061 Uiso 1 1 calc . . .
C8B C 0.0883(15) 0.4522(14) 0.3086(64) 0.051 Uiso 1 1 d . . .
H8B1 H 0.0611 0.4958 0.3353 0.061 Uiso 1 1 calc . . .
H8B2 H 0.1416 0.4641 0.3105 0.061 Uiso 1 1 calc . . .
C9B C 0.0820(17) 0.3983(14) 0.4389(60) 0.051 Uiso 1 1 d . . .
H9B1 H 0.0299 0.3995 0.4651 0.061 Uiso 1 1 calc . . .
H9B2 H 0.0924 0.3505 0.3980 0.061 Uiso 1 1 calc . . .
C10B C 0.1345(16) 0.4107(17) 0.5884(59) 0.051 Uiso 1 1 d . . .
H10C H 0.1237 0.3757 0.6656 0.061 Uiso 1 1 calc . . .
H10D H 0.1232 0.4580 0.6308 0.061 Uiso 1 1 calc . . .
C11B C 0.2199(18) 0.4056(15) 0.5686(64) 0.051 Uiso 1 1 d . . .
H11C H 0.2300 0.4324 0.4768 0.061 Uiso 1 1 calc . . .
H11D H 0.2492 0.4262 0.6610 0.061 Uiso 1 1 calc . . .
C12B C 0.2428(17) 0.3287(16) 0.5485(63) 0.051 Uiso 1 1 d . . .
H12C H 0.2004 0.3050 0.4880 0.061 Uiso 1 1 calc . . .
H12D H 0.2489 0.3076 0.6527 0.061 Uiso 1 1 calc . . .
C13B C 0.4590(14) 0.3184(16) 0.7464(63) 0.051 Uiso 1 1 d . . .
C14B C 0.4670(17) 0.3211(18) 0.9261(62) 0.051 Uiso 1 1 d . . .
H14C H 0.4220 0.3003 0.9609 0.061 Uiso 1 1 calc . . .
H14D H 0.4677 0.3711 0.9601 0.061 Uiso 1 1 calc . . .
C15B C 0.5370(18) 0.2830(17) 1.0104(60) 0.051 Uiso 1 1 d . . .
H15C H 0.5281 0.2318 1.0054 0.061 Uiso 1 1 calc . . .
H15D H 0.5799 0.2914 0.9515 0.061 Uiso 1 1 calc . . .
C16B C 0.5600(16) 0.3039(15) 1.1818(58) 0.051 Uiso 1 1 d . . .
H16C H 0.6005 0.2716 1.2257 0.061 Uiso 1 1 calc . . .
H16D H 0.5168 0.2985 1.2415 0.061 Uiso 1 1 calc . . .
C17B C 0.5872(19) 0.3812(16) 1.2000(65) 0.051 Uiso 1 1 d . . .
H17C H 0.5530 0.4119 1.1325 0.061 Uiso 1 1 calc . . .
H17D H 0.5851 0.3973 1.3086 0.061 Uiso 1 1 calc . . .
C18B C 0.6670(20) 0.3889(19) 1.1580(63) 0.051 Uiso 1 1 d . . .
H18C H 0.6743 0.3566 1.0699 0.061 Uiso 1 1 calc . . .
H18D H 0.7024 0.3738 1.2473 0.061 Uiso 1 1 calc . . .
C19B C 0.6866(16) 0.4640(17) 1.1141(66) 0.051 Uiso 1 1 d . . .
H19C H 0.7403 0.4644 1.0993 0.061 Uiso 1 1 calc . . .
H19D H 0.6789 0.4963 1.2020 0.061 Uiso 1 1 calc . . .
C20B C 0.6409(19) 0.4928(14) 0.9662(64) 0.051 Uiso 1 1 d . . .
H20C H 0.5871 0.4895 0.9784 0.061 Uiso 1 1 calc . . .
H20D H 0.6518 0.5433 0.9578 0.061 Uiso 1 1 calc . . .
C21B C 0.6557(18) 0.4552(16) 0.8144(60) 0.051 Uiso 1 1 d . . .
H21C H 0.6584 0.4038 0.8320 0.061 Uiso 1 1 calc . . .
H21D H 0.7050 0.4694 0.7871 0.061 Uiso 1 1 calc . . .
C22B C 0.5962(17) 0.4702(15) 0.6743(59) 0.051 Uiso 1 1 d . . .
H22C H 0.5879 0.5217 0.6657 0.061 Uiso 1 1 calc . . .
H22D H 0.6159 0.4530 0.5781 0.061 Uiso 1 1 calc . . .
C23B C 0.5204(21) 0.4352(18) 0.6873(67) 0.051 Uiso 1 1 d . . .
H23C H 0.4827 0.4552 0.6074 0.061 Uiso 1 1 calc . . .
H23D H 0.5042 0.4475 0.7899 0.061 Uiso 1 1 calc . . .
C24B C 0.5219(17) 0.3532(15) 0.6675(63) 0.051 Uiso 1 1 d . . .
H24C H 0.5161 0.3407 0.5556 0.061 Uiso 1 1 calc . . .
H24D H 0.5710 0.3343 0.7131 0.061 Uiso 1 1 calc . . .
C25B C 0.4634(18) 0.1904(17) 0.4111(61) 0.051 Uiso 1 1 d . . .
H25D H 0.4943 0.1472 0.4198 0.076 Uiso 1 1 calc R . .
H25E H 0.4957 0.2313 0.4168 0.076 Uiso 1 1 calc R . .
H25F H 0.4318 0.1900 0.3117 0.076 Uiso 1 1 calc R . .
C26B C 0.3767(17) 0.1127(16) 0.6590(63) 0.051 Uiso 1 1 d . . .
H26D H 0.3231 0.1146 0.6692 0.076 Uiso 1 1 calc R . .
H26E H 0.4047 0.1073 0.7616 0.076 Uiso 1 1 calc R . .
H26F H 0.3880 0.0726 0.5923 0.076 Uiso 1 1 calc R . .

loop_
_atom_type_symbol
_atom_type_description
_atom_type_scat_dispersion_real
_atom_type_scat_dispersion_imag
_atom_type_scat_source
Si Si 0.2541 0.3302 'International Tables Vol C Tables 4.2.6.8 and 6.1.1.4'
O O 0.0492 0.0322 'International Tables Vol C Tables 4.2.6.8 and 6.1.1.4'
C C 0.0181 0.0091 'International Tables Vol C Tables 4.2.6.8 and 6.1.1.4'
H H 0.0000 0.0000 'International Tables Vol C Tables 4.2.6.8 and 6.1.1.4'

loop_
_geom_angle_atom_site_label_1
_geom_angle_atom_site_label_2
_geom_angle_atom_site_label_3
_geom_angle
_geom_angle_site_symmetry_1
_geom_angle_site_symmetry_3
_geom_angle_publ_flag
O1A Si1A O2A 107.8(14) . . ?
O1A Si1A C25A 106.9(19) . . ?
O1A Si1A C26A 113.4(16) . . ?
O2A Si1A C25A 103.2(15) . . ?
O2A Si1A C26A 113.7(18) . . ?
C25A Si1A C26A 111.1(18) . . ?
C25B Si1B C26B 119.1(19) . . ?
O1B Si1B C26B 110.2(19) . . ?
O1B Si1B O2B 112.2(15) . . ?
O1B Si1B C25B 101.7(17) . . ?
O2B Si1B C25B 107.5(18) . . ?
O2B Si1B C26B 106.2(16) . . ?
Si1A O1A C13A 128(3) . . ?
Si1A O2A C1A 123(2) . . ?
O4A O3A C1A 106(2) . . ?
O3A O4A C13A 108(3) . . ?
Si1B O1B C13B 134(2) . . ?
Si1B O2B C1B 128(2) . . ?
O4B O3B C1B 109(3) . . ?
O3B O4B C13B 107(3) . . ?
O2A C1A O3A 109(3) . . ?
O2A C1A C2A 110(3) . . ?
O3A C1A C2A 102(3) . . ?
O3A C1A C12A 112(3) . . ?
O2A C1A C12A 108(3) . . ?
C2A C1A C12A 115(3) . . ?
C1A C2A C3A 116(3) . . ?
C2A C3A C4A 115(3) . . ?
C3A C4A C5A 112(4) . . ?
C4A C5A C6A 115(3) . . ?
C5A C6A C7A 115(3) . . ?
C6A C7A C8A 113(3) . . ?
C7A C8A C9A 114(3) . . ?
C8A C9A C10A 114(3) . . ?
C9A C10A C11A 114(4) . . ?
C10A C11A C12A 113(3) . . ?
C1A C12A C11A 115(3) . . ?
O1A C13A O4A 110(2) . . ?
O4A C13A C14A 114(3) . . ?
O1A C13A C14A 110(3) . . ?
O1A C13A C24A 106(3) . . ?
C14A C13A C24A 114(3) . . ?
O4A C13A C24A 102(3) . . ?
C13A C14A C15A 116(3) . . ?
C14A C15A C16A 113(3) . . ?
C15A C16A C17A 112(4) . . ?
C16A C17A C18A 117(3) . . ?
C17A C18A C19A 114(3) . . ?
C18A C19A C20A 116(3) . . ?
C19A C20A C21A 115(3) . . ?
C20A C21A C22A 115(3) . . ?
C21A C22A C23A 113(4) . . ?
C22A C23A C24A 113(3) . . ?
C13A C24A C23A 116(3) . . ?
H2A1 C2A H2A2 107.24 . . ?
C1A C2A H2A1 108.28 . . ?
C1A C2A H2A2 108.27 . . ?
C3A C2A H2A2 108.12 . . ?
C3A C2A H2A1 108.16 . . ?
C4A C3A H3A2 108.34 . . ?
H3A1 C3A H3A2 107.63 . . ?
C4A C3A H3A1 108.46 . . ?
C2A C3A H3A2 108.53 . . ?
C2A C3A H3A1 108.55 . . ?
C3A C4A H4A1 108.93 . . ?
C3A C4A H4A2 108.80 . . ?
C5A C4A H4A1 109.30 . . ?
H4A1 C4A H4A2 108.10 . . ?
C5A C4A H4A2 109.25 . . ?
C4A C5A H5A2 108.58 . . ?
C4A C5A H5A1 108.29 . . ?
H5A1 C5A H5A2 107.43 . . ?
C6A C5A H5A1 108.33 . . ?
C6A C5A H5A2 108.46 . . ?
C7A C6A H6A2 108.12 . . ?
H6A1 C6A H6A2 107.42 . . ?
C5A C6A H6A1 108.85 . . ?
C5A C6A H6A2 108.46 . . ?
C7A C6A H6A1 108.71 . . ?
C6A C7A H7A1 108.99 . . ?
C6A C7A H7A2 108.53 . . ?
C8A C7A H7A1 109.16 . . ?
H7A1 C7A H7A2 107.53 . . ?
C8A C7A H7A2 108.99 . . ?
C7A C8A H8A1 108.55 . . ?
C7A C8A H8A2 108.56 . . ?
C9A C8A H8A2 108.89 . . ?
H8A1 C8A H8A2 107.48 . . ?
C9A C8A H8A1 108.94 . . ?
C10A C9A H9A2 108.50 . . ?
H9A1 C9A H9A2 107.58 . . ?
C10A C9A H9A1 108.42 . . ?
C8A C9A H9A1 108.89 . . ?
C8A C9A H9A2 108.95 . . ?
C9A C10A H10A 108.82 . . ?
C9A C10A H10B 108.61 . . ?
C11A C10A H10A 108.86 . . ?
C11A C10A H10B 108.67 . . ?
H10A C10A H10B 107.69 . . ?
C10A C11A H11B 108.70 . . ?
C12A C11A H11A 108.98 . . ?
H11A C11A H11B 107.85 . . ?
C12A C11A H11B 108.73 . . ?
C10A C11A H11A 109.12 . . ?
C1A C12A H12A 108.74 . . ?
H12A C12A H12B 107.50 . . ?
C11A C12A H12B 108.70 . . ?
C1A C12A H12B 108.45 . . ?
C11A C12A H12A 108.57 . . ?
C13A C14A H14A 108.67 . . ?
C13A C14A H14B 108.39 . . ?
C15A C14A H14A 108.21 . . ?
C15A C14A H14B 108.22 . . ?
H14A C14A H14B 107.36 . . ?
C14A C15A H15A 108.93 . . ?
C14A C15A H15B 108.92 . . ?
C16A C15A H15A 109.24 . . ?
C16A C15A H15B 109.53 . . ?
H15A C15A H15B 107.29 . . ?
C15A C16A H16A 109.36 . . ?
H16A C16A H16B 108.12 . . ?
C17A C16A H16B 109.23 . . ?
C17A C16A H16A 109.18 . . ?
C15A C16A H16B 109.24 . . ?
C18A C17A H17A 108.04 . . ?
C16A C17A H17B 107.91 . . ?
C16A C17A H17A 107.78 . . ?
C18A C17A H17B 108.18 . . ?
H17A C17A H17B 107.28 . . ?
C17A C18A H18A 108.81 . . ?
C19A C18A H18B 108.84 . . ?
H18A C18A H18B 107.75 . . ?
C17A C18A H18B 108.74 . . ?
C19A C18A H18A 108.74 . . ?
C20A C19A H19A 108.00 . . ?
C18A C19A H19A 108.50 . . ?
C18A C19A H19B 108.65 . . ?
H19A C19A H19B 107.21 . . ?
C20A C19A H19B 108.22 . . ?
C21A C20A H20A 108.53 . . ?
C19A C20A H20B 108.54 . . ?
C19A C20A H20A 108.31 . . ?
C21A C20A H20B 108.35 . . ?
H20A C20A H20B 107.51 . . ?
C20A C21A H21A 108.61 . . ?
C22A C21A H21A 108.70 . . ?
C22A C21A H21B 108.57 . . ?
H21A C21A H21B 107.56 . . ?
C20A C21A H21B 108.32 . . ?
C21A C22A H22B 108.42 . . ?
C23A C22A H22A 109.51 . . ?
C21A C22A H22A 108.75 . . ?
H22A C22A H22B 108.05 . . ?
C23A C22A H22B 109.26 . . ?
C24A C23A H23A 108.85 . . ?
C24A C23A H23B 108.79 . . ?
C22A C23A H23B 109.11 . . ?
C22A C23A H23A 108.87 . . ?
H23A C23A H23B 107.68 . . ?
C13A C24A H24A 108.11 . . ?
C13A C24A H24B 108.20 . . ?
H24A C24A H24B 107.43 . . ?
C23A C24A H24A 108.52 . . ?
C23A C24A H24B 108.54 . . ?
Si1A C25A H25A 109.50 . . ?
H25A C25A H25B 109.45 . . ?
Si1A C25A H25B 109.40 . . ?
Si1A C25A H25C 109.50 . . ?
H25B C25A H25C 109.51 . . ?
H25A C25A H25C 109.47 . . ?
Si1A C26A H26C 109.51 . . ?
Si1A C26A H26B 109.50 . . ?
H26B C26A H26C 109.46 . . ?
H26A C26A H26B 109.42 . . ?
H26A C26A H26C 109.49 . . ?
Si1A C26A H26A 109.45 . . ?
O2B C1B O3B 114(3) . . ?
O2B C1B C2B 114(3) . . ?
O2B C1B C12B 102(3) . . ?
O3B C1B C2B 100(3) . . ?
O3B C1B C12B 112(3) . . ?
C2B C1B C12B 115(3) . . ?
C1B C2B C3B 117(3) . . ?
C2B C3B C4B 112(3) . . ?
C3B C4B C5B 111(4) . . ?
C4B C5B C6B 112(3) . . ?
C5B C6B C7B 114(3) . . ?
C6B C7B C8B 113(3) . . ?
C7B C8B C9B 118(3) . . ?
C8B C9B C10B 115(3) . . ?
C9B C10B C11B 115(4) . . ?
C10B C11B C12B 109(2) . . ?
C1B C12B C11B 120(3) . . ?
O1B C13B O4B 110(2) . . ?
O1B C13B C14B 105(3) . . ?
O1B C13B C24B 110(3) . . ?
O4B C13B C14B 103(3) . . ?
O4B C13B C24B 113(3) . . ?
C14B C13B C24B 116(3) . . ?
C13B C14B C15B 116(3) . . ?
C14B C15B C16B 117(3) . . ?
C15B C16B C17B 112(4) . . ?
C16B C17B C18B 113(3) . . ?
C17B C18B C19B 115(3) . . ?
C18B C19B C20B 115(3) . . ?
C19B C20B C21B 115(3) . . ?
C20B C21B C22B 115(3) . . ?
C21B C22B C23B 114(4) . . ?
C22B C23B C24B 114(3) . . ?
C13B C24B C23B 112(3) . . ?
C1B C2B H2B1 107.82 . . ?
C1B C2B H2B2 107.92 . . ?
C3B C2B H2B1 108.25 . . ?
C3B C2B H2B2 108.21 . . ?
H2B1 C2B H2B2 107.39 . . ?
C2B C3B H3B1 109.03 . . ?
C2B C3B H3B2 109.09 . . ?
C4B C3B H3B1 109.32 . . ?
C4B C3B H3B2 109.45 . . ?
H3B1 C3B H3B2 107.83 . . ?
C3B C4B H4B1 109.28 . . ?
C3B C4B H4B2 109.29 . . ?
C5B C4B H4B1 109.38 . . ?
C5B C4B H4B2 109.38 . . ?
H4B1 C4B H4B2 107.95 . . ?
C4B C5B H5B1 109.22 . . ?
C4B C5B H5B2 108.86 . . ?
C6B C5B H5B1 109.45 . . ?
C6B C5B H5B2 108.99 . . ?
H5B1 C5B H5B2 107.80 . . ?
C5B C6B H6B1 108.77 . . ?
C5B C6B H6B2 109.08 . . ?
C7B C6B H6B1 108.80 . . ?
C7B C6B H6B2 108.77 . . ?
H6B1 C6B H6B2 107.76 . . ?
C6B C7B H7B1 108.86 . . ?
C6B C7B H7B2 109.08 . . ?
C8B C7B H7B1 108.90 . . ?
C8B C7B H7B2 108.99 . . ?
H7B1 C7B H7B2 107.99 . . ?
C7B C8B H8B1 107.57 . . ?
C7B C8B H8B2 107.70 . . ?
C9B C8B H8B1 108.01 . . ?
C9B C8B H8B2 107.97 . . ?
H8B1 C8B H8B2 107.15 . . ?
C8B C9B H9B1 108.43 . . ?
C8B C9B H9B2 108.57 . . ?
C10B C9B H9B1 108.66 . . ?
C10B C9B H9B2 108.52 . . ?
H9B1 C9B H9B2 107.48 . . ?
C9B C10B H10C 108.55 . . ?
C9B C10B H10D 108.63 . . ?
C11B C10B H10C 108.34 . . ?
C11B C10B H10D 108.47 . . ?
H10C C10B H10D 107.29 . . ?
C10B C11B H11C 109.59 . . ?
C10B C11B H11D 110.13 . . ?
C12B C11B H11C 109.82 . . ?
C12B C11B H11D 109.89 . . ?
H11C C11B H11D 108.22 . . ?
C1B C12B H12C 107.14 . . ?
C1B C12B H12D 107.42 . . ?
C11B C12B H12C 107.37 . . ?
C11B C12B H12D 107.52 . . ?
H12C C12B H12D 107.08 . . ?
C13B C14B H14C 108.22 . . ?
C13B C14B H14D 108.25 . . ?
C15B C14B H14C 108.21 . . ?
C15B C14B H14D 108.14 . . ?
H14C C14B H14D 107.32 . . ?
C14B C15B H15C 108.09 . . ?
C14B C15B H15D 108.21 . . ?
C16B C15B H15C 107.75 . . ?
C16B C15B H15D 107.87 . . ?
H15C C15B H15D 107.40 . . ?
C15B C16B H16C 109.08 . . ?
C15B C16B H16D 109.15 . . ?
C17B C16B H16C 109.23 . . ?
C17B C16B H16D 109.26 . . ?
H16C C16B H16D 107.98 . . ?
C16B C17B H17C 109.13 . . ?
C16B C17B H17D 109.02 . . ?
C18B C17B H17C 109.06 . . ?
C18B C17B H17D 109.04 . . ?
H17C C17B H17D 107.85 . . ?
C17B C18B H18C 108.54 . . ?
C17B C18B H18D 108.57 . . ?
C19B C18B H18C 108.58 . . ?
C19B C18B H18D 108.59 . . ?
H18C C18B H18D 107.54 . . ?
C18B C19B H19C 108.46 . . ?
C18B C19B H19D 108.46 . . ?
C20B C19B H19C 108.58 . . ?
C20B C19B H19D 108.54 . . ?
H19C C19B H19D 107.53 . . ?
C19B C20B H20C 108.37 . . ?
C19B C20B H20D 108.41 . . ?
C21B C20B H20C 108.59 . . ?
C21B C20B H20D 108.55 . . ?
H20C C20B H20D 107.38 . . ?
C20B C21B H21C 108.33 . . ?
C20B C21B H21D 108.41 . . ?
C22B C21B H21C 108.66 . . ?
C22B C21B H21D 108.74 . . ?
H21C C21B H21D 107.62 . . ?
C21B C22B H22C 108.76 . . ?
C21B C22B H22D 108.77 . . ?
C23B C22B H22C 108.78 . . ?
C23B C22B H22D 108.97 . . ?
H22C C22B H22D 107.87 . . ?
C22B C23B H23C 108.43 . . ?
C22B C23B H23D 108.30 . . ?
C24B C23B H23C 109.15 . . ?
C24B C23B H23D 108.56 . . ?
H23C C23B H23D 108.05 . . ?
C13B C24B H24C 108.95 . . ?
C13B C24B H24D 109.52 . . ?
C23B C24B H24C 108.90 . . ?
C23B C24B H24D 109.53 . . ?
H24C C24B H24D 107.61 . . ?
Si1B C25B H25D 109.37 . . ?
Si1B C25B H25E 109.43 . . ?
Si1B C25B H25F 109.54 . . ?
H25D C25B H25E 109.45 . . ?
H25D C25B H25F 109.53 . . ?
H25E C25B H25F 109.50 . . ?
Si1B C26B H26D 109.46 . . ?
Si1B C26B H26E 109.38 . . ?
Si1B C26B H26F 109.54 . . ?
H26D C26B H26E 109.45 . . ?
H26D C26B H26F 109.49 . . ?
H26E C26B H26F 109.51 . . ?

loop_
_geom_bond_atom_site_label_1
_geom_bond_atom_site_label_2
_geom_bond_distance
_geom_bond_site_symmetry_2
_geom_bond_publ_flag
Si1A O1A 1.67(3) . ?
Si1A O2A 1.64(3) . ?
Si1A C25A 1.84(4) . ?
Si1A C26A 1.83(5) . ?
Si1B C25B 1.82(5) . ?
Si1B O1B 1.66(3) . ?
Si1B O2B 1.61(3) . ?
Si1B C26B 1.82(4) . ?
O1A C13A 1.44(3) . ?
O2A C1A 1.42(4) . ?
O3A C1A 1.43(4) . ?
O3A O4A 1.49(3) . ?
O4A C13A 1.40(4) . ?
O1B C13B 1.42(4) . ?
O2B C1B 1.41(4) . ?
O3B O4B 1.48(4) . ?
O3B C1B 1.43(4) . ?
O4B C13B 1.41(3) . ?
C1A C12A 1.50(5) . ?
C1A C2A 1.51(7) . ?
C2A C3A 1.51(5) . ?
C3A C4A 1.51(7) . ?
C4A C5A 1.53(4) . ?
C5A C6A 1.51(5) . ?
C6A C7A 1.52(4) . ?
C7A C8A 1.52(6) . ?
C8A C9A 1.51(7) . ?
C9A C10A 1.53(6) . ?
C10A C11A 1.51(5) . ?
C11A C12A 1.52(5) . ?
C13A C24A 1.52(7) . ?
C13A C14A 1.51(5) . ?
C14A C15A 1.53(4) . ?
C15A C16A 1.53(5) . ?
C16A C17A 1.53(6) . ?
C17A C18A 1.51(6) . ?
C18A C19A 1.52(7) . ?
C19A C20A 1.50(5) . ?
C20A C21A 1.52(5) . ?
C21A C22A 1.52(5) . ?
C22A C23A 1.53(7) . ?
C23A C24A 1.52(6) . ?
C2A H2A1 0.97 . ?
C2A H2A2 0.97 . ?
C3A H3A2 0.97 . ?
C3A H3A1 0.97 . ?
C4A H4A2 0.97 . ?
C4A H4A1 0.97 . ?
C5A H5A1 0.97 . ?
C5A H5A2 0.97 . ?
C6A H6A2 0.97 . ?
C6A H6A1 0.97 . ?
C7A H7A1 0.97 . ?
C7A H7A2 0.97 . ?
C8A H8A1 0.97 . ?
C8A H8A2 0.97 . ?
C9A H9A2 0.97 . ?
C9A H9A1 0.97 . ?
C10A H10A 0.97 . ?
C10A H10B 0.97 . ?
C11A H11A 0.97 . ?
C11A H11B 0.97 . ?
C12A H12A 0.97 . ?
C12A H12B 0.97 . ?
C14A H14A 0.97 . ?
C14A H14B 0.97 . ?
C15A H15A 0.97 . ?
C15A H15B 0.97 . ?
C16A H16B 0.97 . ?
C16A H16A 0.97 . ?
C17A H17A 0.97 . ?
C17A H17B 0.97 . ?
C18A H18B 0.97 . ?
C18A H18A 0.97 . ?
C19A H19A 0.97 . ?
C19A H19B 0.97 . ?
C20A H20A 0.97 . ?
C20A H20B 0.97 . ?
C21A H21B 0.97 . ?
C21A H21A 0.97 . ?
C22A H22A 0.97 . ?
C22A H22B 0.97 . ?
C23A H23A 0.97 . ?
C23A H23B 0.97 . ?
C24A H24B 0.97 . ?
C24A H24A 0.97 . ?
C25A H25B 0.96 . ?
C25A H25C 0.96 . ?
C25A H25A 0.96 . ?
C26A H26C 0.96 . ?
C26A H26A 0.96 . ?
C26A H26B 0.96 . ?
C1B C2B 1.53(7) . ?
C1B C12B 1.51(5) . ?
C2B C3B 1.52(6) . ?
C3B C4B 1.53(7) . ?
C4B C5B 1.54(4) . ?
C5B C6B 1.52(5) . ?
C6B C7B 1.53(5) . ?
C7B C8B 1.52(7) . ?
C8B C9B 1.52(6) . ?
C9B C10B 1.50(6) . ?
C10B C11B 1.53(4) . ?
C11B C12B 1.49(4) . ?
C13B C14B 1.52(7) . ?
C13B C24B 1.52(5) . ?
C14B C15B 1.52(5) . ?
C15B C16B 1.52(7) . ?
C16B C17B 1.53(4) . ?
C17B C18B 1.50(5) . ?
C18B C19B 1.51(5) . ?
C19B C20B 1.52(7) . ?
C20B C21B 1.50(6) . ?
C21B C22B 1.52(6) . ?
C22B C23B 1.52(5) . ?
C23B C24B 1.53(4) . ?
C2B H2B1 0.97 . ?
C2B H2B2 0.97 . ?
C3B H3B1 0.97 . ?
C3B H3B2 0.97 . ?
C4B H4B1 0.97 . ?
C4B H4B2 0.97 . ?
C5B H5B1 0.97 . ?
C5B H5B2 0.97 . ?
C6B H6B1 0.97 . ?
C6B H6B2 0.97 . ?
C7B H7B1 0.97 . ?
C7B H7B2 0.97 . ?
C8B H8B1 0.97 . ?
C8B H8B2 0.97 . ?
C9B H9B1 0.97 . ?
C9B H9B2 0.97 . ?
C10B H10C 0.97 . ?
C10B H10D 0.97 . ?
C11B H11C 0.97 . ?
C11B H11D 0.97 . ?
C12B H12C 0.97 . ?
C12B H12D 0.97 . ?
C14B H14C 0.97 . ?
C14B H14D 0.97 . ?
C15B H15C 0.97 . ?
C15B H15D 0.97 . ?
C16B H16C 0.97 . ?
C16B H16D 0.97 . ?
C17B H17C 0.97 . ?
C17B H17D 0.97 . ?
C18B H18C 0.97 . ?
C18B H18D 0.97 . ?
C19B H19C 0.97 . ?
C19B H19D 0.97 . ?
C20B H20C 0.97 . ?
C20B H20D 0.97 . ?
C21B H21C 0.97 . ?
C21B H21D 0.97 . ?
C22B H22C 0.97 . ?
C22B H22D 0.97 . ?
C23B H23C 0.97 . ?
C23B H23D 0.97 . ?
C24B H24C 0.97 . ?
C24B H24D 0.97 . ?
C25B H25D 0.96 . ?
C25B H25E 0.96 . ?
C25B H25F 0.96 . ?
C26B H26D 0.96 . ?
C26B H26E 0.96 . ?
C26B H26F 0.96 . ?
